data_4511633
loop_
_publ_author_name
'Fowler, Drew A.'
'Pfeiffer, Constance R.'
'Teat, Simon J.'
'Baker, Gary A.'
'Atwood, Jerry L.'

_publ_section_title
;
 Solvent-Modulated Formation of &#x201C;Pac-man&#x201D; and Capsular
 Host--Guest Bilayers from a Dicationic Ionic Liquid
 andC-Butylpyrogallol[4]arene
;
_journal_issue 8
_journal_name_full 'Crystal Growth &amp; Design'
_journal_page_first 4199
_journal_paper_doi 10.1021/cg500793z
_journal_volume 14
_journal_year 2014
_chemical_formula_sum 'C99 H144 Br2 N4 O31'
_chemical_formula_weight 2045.99
_chemical_name_systematic
;
 ?
;
_space_group_crystal_system monoclinic
_space_group_IT_number 15
_space_group_name_Hall '-C 2yc'
_space_group_name_H-M_alt 'C 1 2/c 1'
_symmetry_space_group_name_Hall '-C 2yc'
_symmetry_space_group_name_H-M 'C 1 2/c 1'
_atom_sites_solution_hydrogens mixed
_atom_sites_solution_primary direct
_atom_sites_solution_secondary difmap
_audit_creation_method SHELXL-2014
_cell_angle_alpha 90
_cell_angle_beta 108.483(2)
_cell_angle_gamma 90
_cell_formula_units_Z 4
_cell_length_a 44.5094(15)
_cell_length_b 12.9169(4)
_cell_length_c 17.9977(6)
_cell_measurement_reflns_used 8284
_cell_measurement_temperature 100(2)
_cell_measurement_theta_max 24.00
_cell_measurement_theta_min 2.34
_cell_volume 9813.6(6)
_computing_cell_refinement 'Bruker SAINT v8.27b'
_computing_data_collection 'Bruker APEX 2'
_computing_data_reduction 'Bruker SAINT v8.27b'
_computing_molecular_graphics 'Bruker SHELXTL'
_computing_publication_material 'Bruker SHELXTL & local programs'
_computing_structure_refinement 'SHELXL-2013 (Sheldrick, 2013)'
_computing_structure_solution 'Bruker SHELXT 2012 (beta)'
_diffrn_ambient_temperature 100(2)
_diffrn_measured_fraction_theta_full 0.997
_diffrn_measured_fraction_theta_max 0.997
_diffrn_measurement_device_type 'Bruker APEX II CCD diffractometer'
_diffrn_measurement_method '\w/\q scans'
_diffrn_radiation_type synchrotron
_diffrn_radiation_wavelength 0.7749
_diffrn_reflns_av_R_equivalents 0.0605
_diffrn_reflns_av_unetI/netI 0.0431
_diffrn_reflns_Laue_measured_fraction_full 0.997
_diffrn_reflns_Laue_measured_fraction_max 0.997
_diffrn_reflns_limit_h_max 46
_diffrn_reflns_limit_h_min -46
_diffrn_reflns_limit_k_max 13
_diffrn_reflns_limit_k_min -13
_diffrn_reflns_limit_l_max 18
_diffrn_reflns_limit_l_min -18
_diffrn_reflns_number 37237
_diffrn_reflns_point_group_measured_fraction_full 0.997
_diffrn_reflns_point_group_measured_fraction_max 0.997
_diffrn_reflns_theta_full 24.135
_diffrn_reflns_theta_max 24.135
_diffrn_reflns_theta_min 1.798
_diffrn_source 'Advanced Light Source station 11.3.1'
_exptl_absorpt_coefficient_mu 1.119
_exptl_absorpt_correction_T_max 0.994
_exptl_absorpt_correction_T_min 0.897
_exptl_absorpt_correction_type multi-scan
_exptl_absorpt_process_details 'SADABS 2012/1 Bruker AXS Madison WI USA'
_exptl_crystal_colour colourless
_exptl_crystal_density_diffrn 1.385
_exptl_crystal_description plate
_exptl_crystal_F_000 4336
_exptl_crystal_size_max 0.020
_exptl_crystal_size_mid 0.020
_exptl_crystal_size_min 0.005
_refine_diff_density_max 0.946
_refine_diff_density_min -1.049
_refine_diff_density_rms 0.080
_refine_ls_extinction_method none
_refine_ls_goodness_of_fit_ref 1.041
_refine_ls_hydrogen_treatment constr
_refine_ls_matrix_type full
_refine_ls_number_parameters 699
_refine_ls_number_reflns 6021
_refine_ls_number_restraints 30
_refine_ls_restrained_S_all 1.041
_refine_ls_R_factor_all 0.1061
_refine_ls_R_factor_gt 0.0884
_refine_ls_shift/su_max 0.000
_refine_ls_shift/su_mean 0.000
_refine_ls_structure_factor_coef Fsqd
_refine_ls_weighting_details 'w=1/[\s^2^(Fo^2^)+(0.1499P)^2^+52.0009P] where P=(Fo^2^+2Fc^2^)/3'
_refine_ls_weighting_scheme calc
_refine_ls_wR_factor_gt 0.2436
_refine_ls_wR_factor_ref 0.2636
_reflns_Friedel_coverage 0.000
_reflns_number_gt 4768
_reflns_number_total 6021
_reflns_threshold_expression 'I > 2\s(I)'
_cod_data_source_file cg500793z_si_001.cif
_cod_data_source_block 19dfmj12
_cod_depositor_comments
;
The following automatic conversions were performed:

'_atom_sites_solution_primary' value 'Direct' changed to 'direct'
according to
/usr/data/users/saulius/crontab/automatic-downloads/rss-feeds/ACS/lib/dictionaries/cif_core.dic
dictionary named 'cif_core.dic' version 2.4.2 from 2011-04-26.

Automatic conversion script
Id: cif_fix_values 2281 2013-09-26 08:29:07Z andrius 

 Adding full bibliography for 4511632--4511634.cif.
;
_cod_database_code 4511633
_shelx_space_group_comment
;
The symmetry employed for this shelxl refinement is uniquely defined
by the following loop, which should always be used as a source of
symmetry information in preference to the above space-group names.
They are only intended as comments.
;
_shelx_estimated_absorpt_t_min 0.978
_shelx_estimated_absorpt_t_max 0.994
_shelxl_version_number 2014-3

loop_
_space_group_symop_operation_xyz
'x, y, z'
'-x, y, -z+1/2'
'x+1/2, y+1/2, z'
'-x+1/2, y+1/2, -z+1/2'
'-x, -y, -z'
'x, -y, z-1/2'
'-x+1/2, -y+1/2, -z'
'x+1/2, -y+1/2, z-1/2'

loop_
_atom_site_label
_atom_site_type_symbol
_atom_site_fract_x
_atom_site_fract_y
_atom_site_fract_z
_atom_site_U_iso_or_equiv
_atom_site_adp_type
_atom_site_occupancy
_atom_site_site_symmetry_order
_atom_site_calc_flag
_atom_site_refinement_flags_posn
_atom_site_refinement_flags_adp
_atom_site_refinement_flags_occupancy
_atom_site_disorder_assembly
_atom_site_disorder_group
Br1 Br 0.02003(5) 0.00810(18) 0.14071(19) 0.1168(8) Uani 0.5 1 d . . P A 1
O1 O 0.06137(9) 0.6403(3) 0.1777(2) 0.0492(10) Uani 1 1 d . . . . .
H1 H 0.0420 0.6476 0.1714 0.059 Uiso 1 1 calc R U . . .
C1 C 0.11860(11) 0.5252(4) 0.3491(3) 0.0349(12) Uani 1 1 d . . . . .
H13 H 0.1371 0.4833 0.3615 0.042 Uiso 1 1 calc R U . . .
Br2 Br -0.00092(8) 0.3915(5) -0.0112(3) 0.162(2) Uani 0.3 1 d . U P . .
O2 O 0.03770(9) 0.7012(3) 0.2931(2) 0.0536(10) Uani 1 1 d . . . . .
H2 H 0.0420 0.7629 0.2858 0.064 Uiso 1 1 calc R U . . .
C2 C 0.10420(11) 0.5533(4) 0.2715(3) 0.0350(12) Uani 1 1 d . . . . .
O3 O 0.06595(9) 0.6407(3) 0.4455(2) 0.0500(10) Uani 1 1 d . . . . .
H3 H 0.0679 0.7047 0.4539 0.060 Uiso 1 1 calc R U . . .
C3 C 0.07706(12) 0.6125(4) 0.2547(3) 0.0404(13) Uani 1 1 d . . . . .
O4 O 0.06543(7) 0.4412(3) 0.50222(19) 0.0394(9) Uani 1 1 d . . . . .
H4 H 0.0705 0.5014 0.4934 0.047 Uiso 1 1 d . U . . .
C4 C 0.06476(11) 0.6431(4) 0.3125(3) 0.0402(13) Uani 1 1 d . . . . .
O5 O 0.05616(8) 0.2382(3) 0.5216(2) 0.0450(9) Uani 1 1 d . . . . .
H5 H 0.0450 0.2897 0.5242 0.054 Uiso 1 1 calc R U . . .
C5 C 0.07975(11) 0.6141(4) 0.3897(3) 0.0380(12) Uani 1 1 d . . . . .
O6 O 0.10193(9) 0.0981(3) 0.5352(2) 0.0522(10) Uani 1 1 d . . . . .
H6 H 0.0831 0.0935 0.5353 0.063 Uiso 1 1 calc R U . . .
C6 C 0.10732(11) 0.5551(4) 0.4093(3) 0.0352(12) Uani 1 1 d . . . . .
O7 O 0.13468(9) -0.0546(3) 0.4924(2) 0.0528(10) Uani 1 1 d . . . . .
H7 H 0.1221 -0.1041 0.4753 0.063 Uiso 1 1 calc R U . . .
C7 C 0.12466(11) 0.5237(4) 0.4932(3) 0.0364(12) Uani 1 1 d . . . . .
H16 H 0.1146 0.5627 0.5272 0.044 Uiso 1 1 calc R U . . .
O8 O 0.11950(10) -0.1520(3) 0.3528(2) 0.0567(11) Uani 1 1 d . . . . .
H8 H 0.1069 -0.1599 0.3072 0.068 Uiso 1 1 calc R U . . .
C8 C 0.14251(11) 0.3345(4) 0.5088(3) 0.0352(12) Uani 1 1 d . . . . .
H17 H 0.1624 0.3563 0.5051 0.042 Uiso 1 1 calc R U . . .
O9 O 0.13022(13) -0.0601(4) 0.2255(3) 0.0783(15) Uani 1 1 d . . . . .
H9 H 0.1218 -0.0189 0.1887 0.094 Uiso 1 1 calc R U . . .
C9 C 0.11943(11) 0.4097(4) 0.5046(3) 0.0325(11) Uani 1 1 d . . . . .
O10 O 0.09267(11) 0.0937(3) 0.1392(3) 0.0682(13) Uani 1 1 d . . . . .
H10 H 0.0729 0.0881 0.1193 0.082 Uiso 1 1 calc R U . . .
C10 C 0.09030(11) 0.3753(4) 0.5083(3) 0.0366(12) Uani 1 1 d . . . . .
O11 O 0.04535(10) 0.2344(3) 0.0986(2) 0.0638(12) Uani 1 1 d . . . . .
H11 H 0.0411 0.2418 0.0500 0.096 Uiso 1 1 calc R U . . .
C11 C 0.08502(11) 0.2714(4) 0.5185(3) 0.0395(13) Uani 1 1 d . . . . .
O12 O 0.05583(8) 0.4353(3) 0.1292(2) 0.0464(10) Uani 1 1 d . . . . .
H12 H 0.0438 0.4181 0.0846 0.056 Uiso 1 1 calc R U . . .
C12 C 0.10863(12) 0.1988(4) 0.5240(3) 0.0399(13) Uani 1 1 d . . . . .
C13 C 0.13790(11) 0.2298(4) 0.5181(3) 0.0367(12) Uani 1 1 d . . . . .
C14 C 0.16268(11) 0.1482(4) 0.5188(3) 0.0396(12) Uani 1 1 d . . . . .
H14 H 0.1618 0.0956 0.5589 0.048 Uiso 1 1 calc R U . . .
C15 C 0.15871(12) 0.1388(4) 0.3754(3) 0.0443(14) Uani 1 1 d . . . . .
H15 H 0.1674 0.2067 0.3809 0.053 Uiso 1 1 calc R U . . .
C16 C 0.15407(11) 0.0919(4) 0.4409(3) 0.0403(13) Uani 1 1 d . . . . .
C17 C 0.14078(12) -0.0059(4) 0.4311(3) 0.0450(14) Uani 1 1 d . . . . .
C18 C 0.13275(13) -0.0562(4) 0.3595(3) 0.0483(15) Uani 1 1 d . . . . .
C19 C 0.13802(14) -0.0082(5) 0.2955(3) 0.0538(16) Uani 1 1 d . . . . .
C20 C 0.15123(14) 0.0910(4) 0.3026(3) 0.0491(14) Uani 1 1 d . . . . .
C21 C 0.15679(17) 0.1468(5) 0.2338(4) 0.0612(17) Uani 0.5 1 d . . P B 1
H21 H 0.1533 0.0930 0.1919 0.073 Uiso 0.5 1 calc R U P B 1
C22 C 0.13586(13) 0.3317(4) 0.2153(3) 0.0420(13) Uani 1 1 d . . . . .
H22 H 0.1567 0.3542 0.2437 0.050 Uiso 1 1 calc R U . . .
C23 C 0.13077(14) 0.2270(4) 0.2007(3) 0.0466(14) Uani 1 1 d . . . . .
C24 C 0.10035(15) 0.1951(4) 0.1587(3) 0.0511(15) Uani 1 1 d . . . . .
C25 C 0.07576(14) 0.2661(4) 0.1356(3) 0.0480(14) Uani 1 1 d . . . . .
C26 C 0.08165(13) 0.3706(4) 0.1511(3) 0.0416(13) Uani 1 1 d . . . . .
C27 C 0.11214(11) 0.4057(4) 0.1905(3) 0.0358(12) Uani 1 1 d . . . . .
C28 C 0.11764(12) 0.5201(4) 0.2077(3) 0.0388(12) Uani 0.5 1 d . . P C 1
H28 H 0.1052 0.5575 0.1590 0.047 Uiso 0.5 1 calc R U P C 1
C29 C 0.15924(11) 0.5568(4) 0.5176(3) 0.0369(12) Uani 1 1 d . . . . .
H29A H 0.1695 0.5225 0.4828 0.044 Uiso 1 1 calc R U . . .
H29B H 0.1699 0.5322 0.5716 0.044 Uiso 1 1 calc R U . . .
C30 C 0.16419(12) 0.6732(4) 0.5147(3) 0.0434(13) Uani 1 1 d . . . . .
H30A H 0.1536 0.6983 0.4608 0.052 Uiso 1 1 calc R U . . .
H30B H 0.1541 0.7080 0.5499 0.052 Uiso 1 1 calc R U . . .
C31 C 0.19907(14) 0.7028(5) 0.5392(4) 0.0550(15) Uani 1 1 d . . . . .
H31A H 0.2092 0.6819 0.5944 0.066 Uiso 1 1 calc R U . . .
H31B H 0.2094 0.6633 0.5068 0.066 Uiso 1 1 calc R U . . .
C32 C 0.20506(16) 0.8166(5) 0.5316(5) 0.0712(19) Uani 1 1 d . . . . .
H32A H 0.1965 0.8372 0.4765 0.107 Uiso 1 1 calc R U . . .
H32B H 0.2279 0.8299 0.5505 0.107 Uiso 1 1 calc R U . . .
H32C H 0.1947 0.8566 0.5628 0.107 Uiso 1 1 calc R U . . .
C33 C 0.19650(12) 0.1897(4) 0.5442(3) 0.0455(13) Uani 1 1 d . . . . .
H33A H 0.1981 0.2440 0.5067 0.055 Uiso 1 1 calc R U . . .
H33B H 0.2011 0.2225 0.5963 0.055 Uiso 1 1 calc R U . . .
C34 C 0.22150(13) 0.1073(5) 0.5485(4) 0.0525(15) Uani 1 1 d . . . . .
H34A H 0.2179 0.0480 0.5795 0.063 Uiso 1 1 calc R U . . .
H34B H 0.2190 0.0821 0.4950 0.063 Uiso 1 1 calc R U . . .
C35 C 0.25487(13) 0.1466(5) 0.5851(4) 0.0515(15) Uani 1 1 d . . . . .
H35A H 0.2586 0.1602 0.6414 0.062 Uiso 1 1 calc R U . . .
H35B H 0.2573 0.2129 0.5600 0.062 Uiso 1 1 calc R U . . .
C36 C 0.27947(14) 0.0705(5) 0.5765(4) 0.0681(19) Uani 1 1 d . . . . .
H36A H 0.2779 0.0060 0.6037 0.102 Uiso 1 1 calc R U . . .
H36B H 0.3007 0.1002 0.5994 0.102 Uiso 1 1 calc R U . . .
H36C H 0.2757 0.0561 0.5208 0.102 Uiso 1 1 calc R U . . .
C37 C 0.1894(2) 0.1813(7) 0.2488(5) 0.096(3) Uani 0.5 1 d D . P B 1
H37A H 0.1973 0.2208 0.2983 0.116 Uiso 0.5 1 calc R U P B 1
H37B H 0.1917 0.2240 0.2051 0.116 Uiso 0.5 1 calc R U P B 1
C39 C 0.2415(3) 0.1053(10) 0.2733(9) 0.063(3) Uani 0.5 1 d D . P B 1
H39A H 0.2448 0.1361 0.2260 0.075 Uiso 0.5 1 calc R U P B 1
H39B H 0.2467 0.1588 0.3149 0.075 Uiso 0.5 1 calc R U P B 1
C40 C 0.2636(4) 0.0147(12) 0.3001(15) 0.101(9) Uani 0.5 1 d D U P B 1
H40A H 0.2627 -0.0099 0.3508 0.151 Uiso 0.5 1 calc R U P B 1
H40B H 0.2853 0.0363 0.3054 0.151 Uiso 0.5 1 calc R U P B 1
H40C H 0.2573 -0.0412 0.2615 0.151 Uiso 0.5 1 calc R U P B 1
C41 C 0.15190(13) 0.5563(5) 0.2264(3) 0.0473(14) Uani 0.5 1 d . . P C 1
H41A H 0.1647 0.5272 0.2775 0.057 Uiso 0.5 1 calc R U P C 1
H41B H 0.1606 0.5296 0.1859 0.057 Uiso 0.5 1 calc R U P C 1
C42 C 0.15470(18) 0.6730(5) 0.2295(4) 0.070(2) Uani 0.5 1 d . . P C 1
H42A H 0.1416 0.7012 0.1783 0.084 Uiso 0.5 1 calc R U P C 1
H42B H 0.1456 0.6988 0.2696 0.084 Uiso 0.5 1 calc R U P C 1
C43 C 0.1876(3) 0.7155(9) 0.2478(6) 0.125(4) Uani 0.5 1 d . . P C 1
H43A H 0.2012 0.6624 0.2821 0.150 Uiso 0.5 1 calc R U P C 1
H43B H 0.1921 0.7108 0.1974 0.150 Uiso 0.5 1 calc R U P C 1
C44 C 0.2002(4) 0.8024(15) 0.2775(14) 0.109(7) Uani 0.5 1 d . . P C 1
H44A H 0.2227 0.8024 0.2821 0.163 Uiso 0.5 1 calc R U P C 1
H44B H 0.1979 0.8113 0.3295 0.163 Uiso 0.5 1 calc R U P C 1
H44C H 0.1895 0.8595 0.2434 0.163 Uiso 0.5 1 calc R U P C 1
Br1A Br 0.02096(14) -0.0275(4) 0.0839(3) 0.1085(17) Uani 0.2 1 d . . P D 2
C44A C 0.2018(4) 0.7229(13) 0.3280(9) 0.088(5) Uani 0.5 1 d . . P C 2
H44D H 0.2024 0.6543 0.3517 0.132 Uiso 0.5 1 calc R U P C 2
H44E H 0.1895 0.7703 0.3498 0.132 Uiso 0.5 1 calc R U P C 2
H44F H 0.2234 0.7493 0.3392 0.132 Uiso 0.5 1 calc R U P C 2
N1I N 0.05496(15) 0.1669(5) 0.3307(4) 0.0813(19) Uani 1 1 d . . . . .
C1I C 0.02925(14) 0.2155(6) 0.3351(4) 0.0612(17) Uani 1 1 d . . . . .
H1I H 0.0114 0.1837 0.3435 0.073 Uiso 1 1 calc R U . . .
N2I N 0.03281(11) 0.3145(4) 0.3258(3) 0.0520(13) Uani 1 1 d . . . . .
C2I C 0.07547(17) 0.2392(9) 0.3212(4) 0.084(3) Uani 1 1 d . . . . .
H2I H 0.0960 0.2262 0.3179 0.100 Uiso 1 1 calc R U . . .
C3I C 0.06183(16) 0.3316(8) 0.3174(4) 0.073(2) Uani 1 1 d . . . . .
H3I H 0.0706 0.3965 0.3103 0.087 Uiso 1 1 calc R U . . .
C4I C 0.0595(3) 0.0545(9) 0.3365(7) 0.158(6) Uani 1 1 d . . . . .
H4I1 H 0.0389 0.0200 0.3160 0.237 Uiso 1 1 calc R U . . .
H4I2 H 0.0694 0.0351 0.3914 0.237 Uiso 1 1 calc R U . . .
H4I3 H 0.0731 0.0333 0.3058 0.237 Uiso 1 1 calc R U . . .
C5I C 0.00931(16) 0.3925(6) 0.3249(4) 0.0686(19) Uani 1 1 d . . . . .
H5I1 H 0.0179 0.4397 0.3700 0.082 Uiso 1 1 calc R U . . .
H5I2 H -0.0097 0.3584 0.3307 0.082 Uiso 1 1 calc R U . . .
C6I C 0.0000 0.4548(9) 0.2500 0.089(3) Uani 1 2 d S T P . .
H6I1 H -0.0180 0.5001 0.2495 0.107 Uiso 0.5 1 calc R U P . .
H6I2 H 0.0180 0.5001 0.2505 0.107 Uiso 0.5 1 calc R U P . .
O1W O 0.0799(2) -0.1520(6) 0.1922(6) 0.064(2) Uani 0.5 1 d . . P E 1
O2W O 0.0525(3) -0.1288(6) 0.1774(6) 0.087(3) Uani 0.5 1 d . . P F 3
O3W O 0.0450(2) 0.0015(8) -0.0038(6) 0.085(3) Uani 0.5 1 d . . P G 1
O4W O 0.07755(17) 0.1559(5) -0.0379(4) 0.113(2) Uani 1 1 d . . . . .
O5W O -0.00196(12) 0.2511(5) -0.1287(4) 0.117(2) Uani 1 1 d . . . . .
C39A C 0.2200(5) 0.0245(14) 0.2424(9) 0.097(6) Uani 0.5 1 d D U P B 2
H39C H 0.2196 0.0468 0.1895 0.117 Uiso 0.5 1 calc R U P B 2
H39D H 0.2008 -0.0177 0.2375 0.117 Uiso 0.5 1 calc R U P B 2
C38A C 0.2211(4) 0.1158(13) 0.2937(10) 0.078(5) Uani 0.5 1 d D . P B 2
H38A H 0.2404 0.1575 0.2996 0.094 Uiso 0.5 1 calc R U P B 2
H38B H 0.2209 0.0939 0.3463 0.094 Uiso 0.5 1 calc R U P B 2
C38 C 0.2070(3) 0.0741(13) 0.2545(11) 0.065(5) Uani 0.5 1 d D . P B 1
H38C H 0.2038 0.0305 0.2966 0.078 Uiso 0.5 1 calc R U P B 1
H38D H 0.1994 0.0359 0.2043 0.078 Uiso 0.5 1 calc R U P B 1
C40A C 0.2506(5) -0.0387(17) 0.2836(12) 0.101(7) Uani 0.5 1 d D U P B 2
H40D H 0.2499 -0.0640 0.3343 0.152 Uiso 0.5 1 calc R U P B 2
H40E H 0.2692 0.0060 0.2917 0.152 Uiso 0.5 1 calc R U P B 2
H40F H 0.2521 -0.0976 0.2505 0.152 Uiso 0.5 1 calc R U P B 2
C21A C 0.15679(17) 0.1468(5) 0.2338(4) 0.0612(17) Uani 0.5 1 d . . P B 2
H21A H 0.1533 0.0930 0.1919 0.073 Uiso 0.5 1 calc R U P B 2
C37A C 0.1894(2) 0.1813(7) 0.2488(5) 0.096(3) Uani 0.5 1 d . . P B 2
H37C H 0.1913 0.2474 0.2777 0.116 Uiso 0.5 1 calc R U P B 2
H37D H 0.1913 0.1991 0.1969 0.116 Uiso 0.5 1 calc R U P B 2
C28A C 0.11764(12) 0.5201(4) 0.2077(3) 0.0388(12) Uani 0.5 1 d . . P C 2
H28A H 0.1052 0.5575 0.1590 0.047 Uiso 0.5 1 calc R U P C 2
C41A C 0.15190(13) 0.5563(5) 0.2264(3) 0.0473(14) Uani 0.5 1 d . . P C 2
H41C H 0.1647 0.5272 0.2775 0.057 Uiso 0.5 1 calc R U P C 2
H41D H 0.1606 0.5296 0.1859 0.057 Uiso 0.5 1 calc R U P C 2
C42A C 0.15470(18) 0.6730(5) 0.2295(4) 0.070(2) Uani 0.5 1 d . . P C 2
H42C H 0.1416 0.7012 0.1783 0.084 Uiso 0.5 1 calc R U P C 2
H42D H 0.1456 0.6988 0.2696 0.084 Uiso 0.5 1 calc R U P C 2
C43A C 0.1876(3) 0.7155(9) 0.2478(6) 0.125(4) Uani 0.5 1 d . . P C 2
H43C H 0.2003 0.6695 0.2254 0.150 Uiso 0.5 1 calc R U P C 2
H43D H 0.1867 0.7848 0.2237 0.150 Uiso 0.5 1 calc R U P C 2

loop_
_atom_site_aniso_label
_atom_site_aniso_U_11
_atom_site_aniso_U_22
_atom_site_aniso_U_33
_atom_site_aniso_U_23
_atom_site_aniso_U_13
_atom_site_aniso_U_12
Br1 0.0829(13) 0.0958(15) 0.168(2) -0.0010(15) 0.0348(14) 0.0033(11)
O1 0.046(2) 0.050(2) 0.039(2) 0.0083(17) -0.0025(17) 0.0058(19)
C1 0.024(2) 0.040(3) 0.038(3) 0.004(2) 0.007(2) 0.003(2)
Br2 0.0493(17) 0.279(6) 0.135(3) 0.018(4) -0.0049(18) 0.006(3)
O2 0.038(2) 0.049(2) 0.065(3) 0.007(2) 0.0049(18) 0.0152(18)
C2 0.031(3) 0.039(3) 0.032(3) 0.003(2) 0.004(2) -0.004(2)
O3 0.043(2) 0.053(2) 0.056(2) 0.004(2) 0.0196(19) 0.0159(19)
C3 0.039(3) 0.037(3) 0.038(3) 0.006(2) 0.002(2) -0.002(2)
O4 0.0260(18) 0.048(2) 0.046(2) -0.0019(16) 0.0134(15) 0.0039(16)
C4 0.028(3) 0.040(3) 0.046(3) 0.002(2) 0.003(2) 0.005(2)
O5 0.0255(19) 0.057(2) 0.055(2) -0.0066(19) 0.0150(17) -0.0045(17)
C5 0.030(3) 0.042(3) 0.042(3) 0.001(2) 0.010(2) 0.005(2)
O6 0.038(2) 0.053(3) 0.067(3) 0.003(2) 0.017(2) -0.0053(18)
C6 0.028(3) 0.041(3) 0.035(3) 0.002(2) 0.008(2) -0.001(2)
O7 0.051(2) 0.044(2) 0.059(2) 0.0061(19) 0.0123(19) -0.0057(18)
C7 0.029(3) 0.045(3) 0.032(3) -0.001(2) 0.006(2) 0.007(2)
O8 0.064(3) 0.044(2) 0.052(2) -0.0019(18) 0.004(2) -0.001(2)
C8 0.023(3) 0.051(3) 0.029(3) 0.002(2) 0.005(2) 0.002(2)
O9 0.106(4) 0.067(3) 0.050(3) -0.007(2) 0.007(3) 0.029(3)
C9 0.024(3) 0.046(3) 0.026(2) 0.000(2) 0.005(2) 0.002(2)
O10 0.080(3) 0.045(3) 0.062(3) -0.012(2) -0.002(2) -0.005(2)
C10 0.026(3) 0.056(4) 0.026(3) -0.002(2) 0.005(2) 0.003(3)
O11 0.064(3) 0.053(3) 0.055(2) 0.002(2) -0.010(2) -0.013(2)
C11 0.027(3) 0.060(4) 0.031(3) -0.004(2) 0.009(2) -0.006(3)
O12 0.037(2) 0.050(2) 0.039(2) 0.0072(17) -0.0080(16) -0.0005(18)
C12 0.035(3) 0.044(3) 0.038(3) -0.004(2) 0.009(2) -0.007(3)
C13 0.028(3) 0.045(3) 0.034(3) 0.002(2) 0.005(2) 0.002(2)
C14 0.030(3) 0.043(3) 0.043(3) 0.007(2) 0.007(2) 0.002(2)
C15 0.039(3) 0.038(3) 0.056(4) 0.007(3) 0.016(3) 0.012(2)
C16 0.029(3) 0.038(3) 0.050(3) 0.006(3) 0.007(2) 0.008(2)
C17 0.033(3) 0.046(3) 0.053(4) 0.011(3) 0.009(3) 0.010(3)
C18 0.042(3) 0.038(3) 0.056(4) -0.002(3) 0.003(3) 0.008(3)
C19 0.054(4) 0.051(4) 0.050(4) 0.005(3) 0.008(3) 0.021(3)
C20 0.051(3) 0.042(3) 0.055(4) 0.006(3) 0.018(3) 0.018(3)
C21 0.075(5) 0.058(4) 0.062(4) 0.009(3) 0.037(3) 0.028(3)
C22 0.041(3) 0.055(4) 0.030(3) 0.001(2) 0.011(2) 0.003(3)
C23 0.062(4) 0.048(4) 0.033(3) 0.002(3) 0.020(3) 0.013(3)
C24 0.070(4) 0.043(3) 0.035(3) -0.001(3) 0.009(3) 0.002(3)
C25 0.053(4) 0.049(4) 0.035(3) 0.001(3) 0.004(3) -0.010(3)
C26 0.047(3) 0.045(3) 0.029(3) 0.006(2) 0.007(2) 0.001(3)
C27 0.036(3) 0.042(3) 0.026(3) 0.005(2) 0.006(2) -0.002(2)
C28 0.036(3) 0.047(3) 0.029(3) 0.006(2) 0.003(2) 0.000(2)
C29 0.029(3) 0.047(3) 0.033(3) 0.002(2) 0.008(2) 0.003(2)
C30 0.037(3) 0.047(3) 0.039(3) 0.004(2) 0.003(2) 0.004(2)
C31 0.046(3) 0.045(3) 0.066(4) 0.005(3) 0.005(3) -0.003(3)
C32 0.047(4) 0.057(4) 0.097(5) 0.010(4) 0.005(4) -0.003(3)
C33 0.033(3) 0.046(3) 0.056(3) 0.004(3) 0.012(3) 0.003(2)
C34 0.039(3) 0.048(3) 0.064(4) 0.005(3) 0.008(3) 0.005(3)
C35 0.035(3) 0.052(4) 0.064(4) 0.009(3) 0.012(3) 0.009(3)
C36 0.040(3) 0.065(4) 0.091(5) 0.004(4) 0.010(3) 0.013(3)
C37 0.094(6) 0.115(7) 0.099(6) 0.040(5) 0.056(5) 0.048(5)
C39 0.045(8) 0.061(9) 0.069(9) -0.001(7) 0.000(7) 0.018(7)
C40 0.040(8) 0.049(10) 0.17(2) 0.014(11) -0.020(10) -0.006(7)
C41 0.044(3) 0.064(4) 0.034(3) -0.006(3) 0.011(2) -0.012(3)
C42 0.083(5) 0.071(5) 0.070(4) -0.026(4) 0.043(4) -0.038(4)
C43 0.132(8) 0.152(9) 0.107(7) -0.055(7) 0.062(7) -0.102(8)
C44 0.085(12) 0.085(12) 0.17(2) -0.025(14) 0.059(13) -0.015(10)
Br1A 0.129(4) 0.095(4) 0.096(3) -0.031(3) 0.028(3) -0.013(3)
C44A 0.075(10) 0.090(11) 0.069(10) 0.036(9) -0.019(8) -0.035(9)
N1I 0.057(4) 0.099(5) 0.067(4) -0.014(3) -0.011(3) 0.029(4)
C1I 0.037(4) 0.087(5) 0.051(4) 0.004(3) 0.001(3) 0.003(3)
N2I 0.038(3) 0.076(4) 0.038(3) 0.006(2) 0.006(2) -0.002(3)
C2I 0.038(4) 0.170(9) 0.037(4) -0.004(4) 0.003(3) 0.006(6)
C3I 0.040(4) 0.122(7) 0.051(4) 0.012(4) 0.007(3) -0.008(4)
C4I 0.112(8) 0.117(9) 0.179(11) -0.037(8) -0.047(8) 0.053(7)
C5I 0.059(4) 0.083(5) 0.050(4) -0.016(3) -0.002(3) 0.010(4)
C6I 0.085(8) 0.073(7) 0.081(8) 0.000 -0.012(6) 0.000
O1W 0.042(5) 0.044(5) 0.099(7) -0.014(4) 0.012(5) 0.008(4)
O2W 0.129(10) 0.030(5) 0.089(7) -0.003(4) 0.017(7) 0.009(6)
O3W 0.062(6) 0.081(7) 0.101(8) 0.006(6) 0.012(5) 0.006(5)
O4W 0.129(5) 0.091(4) 0.107(5) -0.023(3) 0.022(4) 0.026(4)
O5W 0.058(3) 0.138(6) 0.139(5) 0.055(4) 0.010(3) -0.012(3)
C39A 0.145(19) 0.093(13) 0.067(10) 0.016(10) 0.053(12) 0.027(13)
C38A 0.061(12) 0.096(13) 0.079(13) 0.014(10) 0.023(10) -0.013(10)
C38 0.040(9) 0.099(14) 0.068(11) 0.030(10) 0.033(8) 0.029(9)
C40A 0.110(16) 0.090(15) 0.105(15) 0.008(12) 0.035(13) 0.048(13)
C21A 0.075(5) 0.058(4) 0.062(4) 0.009(3) 0.037(3) 0.028(3)
C37A 0.094(6) 0.115(7) 0.099(6) 0.040(5) 0.056(5) 0.048(5)
C28A 0.036(3) 0.047(3) 0.029(3) 0.006(2) 0.003(2) 0.000(2)
C41A 0.044(3) 0.064(4) 0.034(3) -0.006(3) 0.011(2) -0.012(3)
C42A 0.083(5) 0.071(5) 0.070(4) -0.026(4) 0.043(4) -0.038(4)
C43A 0.132(8) 0.152(9) 0.107(7) -0.055(7) 0.062(7) -0.102(8)

loop_
_atom_type_symbol
_atom_type_description
_atom_type_scat_dispersion_real
_atom_type_scat_dispersion_imag
_atom_type_scat_source
C C 0.0040 0.0020 'XDISP Program in WinGX L.Kissel & R.H.Pratt Acta Cryst A46 170 1990'
H H 0.0000 0.0000 'XDISP Program in WinGX L.Kissel & R.H.Pratt Acta Cryst A46 170 1990'
N N 0.0076 0.0040 'XDISP Program in WinGX L.Kissel & R.H.Pratt Acta Cryst A46 170 1990'
O O 0.0132 0.0074 'XDISP Program in WinGX L.Kissel & R.H.Pratt Acta Cryst A46 170 1990'
Br Br -0.7406 2.7887 'XDISP Program in WinGX L.Kissel & R.H.Pratt Acta Cryst A46 170 1990'

loop_
_geom_angle_atom_site_label_1
_geom_angle_atom_site_label_2
_geom_angle_atom_site_label_3
_geom_angle
_geom_angle_site_symmetry_1
C3 O1 H1 109.5 .
C6 C1 C2 123.2(5) .
C6 C1 H13 118.4 .
C2 C1 H13 118.4 .
C4 O2 H2 109.5 .
C3 C2 C1 117.3(5) .
C3 C2 C28 121.3(4) .
C1 C2 C28 121.4(4) .
C5 O3 H3 109.5 .
C4 C3 C2 121.6(5) .
C4 C3 O1 119.0(5) .
C2 C3 O1 119.4(5) .
C10 O4 H4 109.5 .
O2 C4 C3 119.5(5) .
O2 C4 C5 120.6(5) .
C3 C4 C5 119.8(5) .
C11 O5 H5 109.5 .
O3 C5 C4 118.5(4) .
O3 C5 C6 120.9(4) .
C4 C5 C6 120.5(5) .
C12 O6 H6 109.5 .
C1 C6 C5 117.6(4) .
C1 C6 C7 120.5(4) .
C5 C6 C7 121.9(4) .
C17 O7 H7 109.5 .
C9 C7 C6 110.1(4) .
C9 C7 C29 114.8(4) .
C6 C7 C29 111.1(4) .
C9 C7 H16 106.8 .
C6 C7 H16 106.8 .
C29 C7 H16 106.8 .
C18 O8 H8 109.5 .
C13 C8 C9 123.4(5) .
C13 C8 H17 118.3 .
C9 C8 H17 118.3 .
C19 O9 H9 109.5 .
C10 C9 C8 117.1(5) .
C10 C9 C7 120.2(4) .
C8 C9 C7 122.8(4) .
C24 O10 H10 109.5 .
O4 C10 C11 116.4(4) .
O4 C10 C9 122.5(5) .
C11 C10 C9 121.1(5) .
C25 O11 H11 109.5 .
O5 C11 C10 120.6(5) .
O5 C11 C12 118.9(5) .
C10 C11 C12 120.5(5) .
C26 O12 H12 109.5 .
O6 C12 C11 117.3(5) .
O6 C12 C13 122.5(5) .
C11 C12 C13 120.2(5) .
C8 C13 C12 117.7(5) .
C8 C13 C14 122.8(4) .
C12 C13 C14 119.4(5) .
C16 C14 C13 110.7(4) .
C16 C14 C33 112.3(4) .
C13 C14 C33 113.8(4) .
C16 C14 H14 106.5 .
C13 C14 H14 106.5 .
C33 C14 H14 106.5 .
C20 C15 C16 123.1(5) .
C20 C15 H15 118.4 .
C16 C15 H15 118.4 .
C17 C16 C15 117.4(5) .
C17 C16 C14 121.9(5) .
C15 C16 C14 120.7(5) .
O7 C17 C16 120.2(5) .
O7 C17 C18 118.4(5) .
C16 C17 C18 121.4(5) .
O8 C18 C17 119.1(5) .
O8 C18 C19 120.9(5) .
C17 C18 C19 120.0(5) .
O9 C19 C18 118.8(6) .
O9 C19 C20 120.6(6) .
C18 C19 C20 120.6(5) .
C15 C20 C19 117.5(5) .
C15 C20 C21 120.4(6) .
C19 C20 C21 122.1(6) .
C37 C21 C20 113.8(6) .
C37 C21 C23 116.8(6) .
C20 C21 C23 109.9(5) .
C37 C21 H21 105.0 .
C20 C21 H21 105.0 .
C23 C21 H21 105.0 .
C23 C22 C27 123.4(5) .
C23 C22 H22 118.3 .
C27 C22 H22 118.3 .
C22 C23 C24 117.8(5) .
C22 C23 C21 122.1(6) .
C24 C23 C21 120.0(5) .
O10 C24 C25 116.5(5) .
O10 C24 C23 123.0(5) .
C25 C24 C23 120.6(5) .
O11 C25 C26 119.0(5) .
O11 C25 C24 120.9(5) .
C26 C25 C24 120.1(5) .
O12 C26 C25 116.5(5) .
O12 C26 C27 122.6(5) .
C25 C26 C27 120.8(5) .
C22 C27 C26 117.3(5) .
C22 C27 C28 123.3(5) .
C26 C27 C28 119.4(5) .
C27 C28 C2 110.8(4) .
C27 C28 C41 115.5(5) .
C2 C28 C41 110.6(4) .
C27 C28 H28 106.5 .
C2 C28 H28 106.5 .
C41 C28 H28 106.5 .
C7 C29 C30 114.3(4) .
C7 C29 H29A 108.7 .
C30 C29 H29A 108.7 .
C7 C29 H29B 108.7 .
C30 C29 H29B 108.7 .
H29A C29 H29B 107.6 .
C31 C30 C29 112.5(4) .
C31 C30 H30A 109.1 .
C29 C30 H30A 109.1 .
C31 C30 H30B 109.1 .
C29 C30 H30B 109.1 .
H30A C30 H30B 107.8 .
C32 C31 C30 114.3(5) .
C32 C31 H31A 108.7 .
C30 C31 H31A 108.7 .
C32 C31 H31B 108.7 .
C30 C31 H31B 108.7 .
H31A C31 H31B 107.6 .
C31 C32 H32A 109.5 .
C31 C32 H32B 109.5 .
H32A C32 H32B 109.5 .
C31 C32 H32C 109.5 .
H32A C32 H32C 109.5 .
H32B C32 H32C 109.5 .
C34 C33 C14 113.9(5) .
C34 C33 H33A 108.8 .
C14 C33 H33A 108.8 .
C34 C33 H33B 108.8 .
C14 C33 H33B 108.8 .
H33A C33 H33B 107.7 .
C35 C34 C33 112.9(5) .
C35 C34 H34A 109.0 .
C33 C34 H34A 109.0 .
C35 C34 H34B 109.0 .
C33 C34 H34B 109.0 .
H34A C34 H34B 107.8 .
C34 C35 C36 112.4(5) .
C34 C35 H35A 109.1 .
C36 C35 H35A 109.1 .
C34 C35 H35B 109.1 .
C36 C35 H35B 109.1 .
H35A C35 H35B 107.9 .
C35 C36 H36A 109.5 .
C35 C36 H36B 109.5 .
H36A C36 H36B 109.5 .
C35 C36 H36C 109.5 .
H36A C36 H36C 109.5 .
H36B C36 H36C 109.5 .
C21 C37 C38 100.7(8) .
C21 C37 H37A 111.6 .
C38 C37 H37A 111.6 .
C21 C37 H37B 111.6 .
C38 C37 H37B 111.6 .
H37A C37 H37B 109.4 .
C40 C39 C38 112.1(12) .
C40 C39 H39A 109.2 .
C38 C39 H39A 109.2 .
C40 C39 H39B 109.2 .
C38 C39 H39B 109.2 .
H39A C39 H39B 107.9 .
C39 C40 H40A 109.5 .
C39 C40 H40B 109.5 .
H40A C40 H40B 109.5 .
C39 C40 H40C 109.5 .
H40A C40 H40C 109.5 .
H40B C40 H40C 109.5 .
C42 C41 C28 112.3(5) .
C42 C41 H41A 109.2 .
C28 C41 H41A 109.2 .
C42 C41 H41B 109.2 .
C28 C41 H41B 109.2 .
H41A C41 H41B 107.9 .
C43 C42 C41 115.9(8) .
C43 C42 H42A 108.3 .
C41 C42 H42A 108.3 .
C43 C42 H42B 108.3 .
C41 C42 H42B 108.3 .
H42A C42 H42B 107.4 .
C44 C43 C42 132.4(13) .
C44 C43 H43A 104.1 .
C42 C43 H43A 104.1 .
C44 C43 H43B 104.1 .
C42 C43 H43B 104.1 .
H43A C43 H43B 105.5 .
C43 C44 H44A 109.5 .
C43 C44 H44B 109.5 .
H44A C44 H44B 109.5 .
C43 C44 H44C 109.5 .
H44A C44 H44C 109.5 .
H44B C44 H44C 109.5 .
H44D C44A H44E 109.5 .
H44D C44A H44F 109.5 .
H44E C44A H44F 109.5 .
C1I N1I C2I 108.0(7) .
C1I N1I C4I 124.4(9) .
C2I N1I C4I 127.6(9) .
N2I C1I N1I 108.3(6) .
N2I C1I H1I 125.9 .
N1I C1I H1I 125.9 .
C1I N2I C3I 109.2(6) .
C1I N2I C5I 124.5(6) .
C3I N2I C5I 126.3(7) .
C3I C2I N1I 108.1(6) .
C3I C2I H2I 126.0 .
N1I C2I H2I 126.0 .
C2I C3I N2I 106.4(7) .
C2I C3I H3I 126.8 .
N2I C3I H3I 126.8 .
N1I C4I H4I1 109.5 .
N1I C4I H4I2 109.5 .
H4I1 C4I H4I2 109.5 .
N1I C4I H4I3 109.5 .
H4I1 C4I H4I3 109.5 .
H4I2 C4I H4I3 109.5 .
N2I C5I C6I 111.9(5) .
N2I C5I H5I1 109.2 .
C6I C5I H5I1 109.2 .
N2I C5I H5I2 109.2 .
C6I C5I H5I2 109.2 .
H5I1 C5I H5I2 107.9 .
C5I C6I C5I 115.6(9) 2
C5I C6I H6I1 108.4 2
C5I C6I H6I1 108.4 .
C5I C6I H6I2 108.4 2
C5I C6I H6I2 108.4 .
H6I1 C6I H6I2 107.4 .
C38A C39A C40A 105.5(15) .
C38A C39A H39C 110.6 .
C40A C39A H39C 110.6 .
C38A C39A H39D 110.6 .
C40A C39A H39D 110.6 .
H39C C39A H39D 108.8 .
C39A C38A H38A 110.9 .
C39A C38A H38B 110.9 .
H38A C38A H38B 108.9 .
C39 C38 C37 103.0(12) .
C39 C38 H38C 111.2 .
C37 C38 H38C 111.2 .
C39 C38 H38D 111.2 .
C37 C38 H38D 111.2 .
H38C C38 H38D 109.1 .
C39A C40A H40D 109.5 .
C39A C40A H40E 109.5 .
H40D C40A H40E 109.5 .
C39A C40A H40F 109.5 .
H40D C40A H40F 109.5 .
H40E C40A H40F 109.5 .

loop_
_geom_bond_atom_site_label_1
_geom_bond_atom_site_label_2
_geom_bond_distance
_geom_bond_site_symmetry_2
O1 C3 1.387(6) .
O1 H1 0.8400 .
C1 C6 1.386(7) .
C1 C2 1.387(7) .
C1 H13 0.9500 .
O2 C4 1.367(6) .
O2 H2 0.8400 .
C2 C3 1.379(7) .
C2 C28 1.516(7) .
O3 C5 1.376(6) .
O3 H3 0.8400 .
C3 C4 1.378(8) .
O4 C10 1.373(6) .
O4 H4 0.8381 .
C4 C5 1.389(7) .
O5 C11 1.371(6) .
O5 H5 0.8400 .
C5 C6 1.391(7) .
O6 C12 1.363(7) .
O6 H6 0.8400 .
C6 C7 1.518(7) .
O7 C17 1.370(7) .
O7 H7 0.8400 .
C7 C9 1.515(7) .
C7 C29 1.522(7) .
C7 H16 1.0000 .
O8 C18 1.360(7) .
O8 H8 0.8400 .
C8 C13 1.387(7) .
C8 C9 1.398(7) .
C8 H17 0.9500 .
O9 C19 1.372(7) .
O9 H9 0.8400 .
C9 C10 1.392(7) .
O10 C24 1.371(7) .
O10 H10 0.8400 .
C10 C11 1.385(8) .
O11 C25 1.368(7) .
O11 H11 0.8400 .
C11 C12 1.389(8) .
O12 C26 1.374(6) .
O12 H12 0.8400 .
C12 C13 1.399(7) .
C13 C14 1.522(7) .
C14 C16 1.518(8) .
C14 C33 1.525(7) .
C14 H14 1.0000 .
C15 C20 1.389(8) .
C15 C16 1.398(8) .
C15 H15 0.9500 .
C16 C17 1.382(8) .
C17 C18 1.385(8) .
C18 C19 1.392(9) .
C19 C20 1.399(9) .
C20 C21 1.519(9) .
C21 C37 1.462(12) .
C21 C23 1.528(8) .
C21 H21 1.0000 .
C22 C23 1.383(8) .
C22 C27 1.389(7) .
C22 H22 0.9500 .
C23 C24 1.387(9) .
C24 C25 1.387(8) .
C25 C26 1.386(8) .
C26 C27 1.393(7) .
C27 C28 1.513(8) .
C28 C41 1.527(7) .
C28 H28 1.0000 .
C29 C30 1.523(8) .
C29 H29A 0.9900 .
C29 H29B 0.9900 .
C30 C31 1.522(8) .
C30 H30A 0.9900 .
C30 H30B 0.9900 .
C31 C32 1.508(9) .
C31 H31A 0.9900 .
C31 H31B 0.9900 .
C32 H32A 0.9800 .
C32 H32B 0.9800 .
C32 H32C 0.9800 .
C33 C34 1.524(8) .
C33 H33A 0.9900 .
C33 H33B 0.9900 .
C34 C35 1.509(8) .
C34 H34A 0.9900 .
C34 H34B 0.9900 .
C35 C36 1.515(8) .
C35 H35A 0.9900 .
C35 H35B 0.9900 .
C36 H36A 0.9800 .
C36 H36B 0.9800 .
C36 H36C 0.9800 .
C37 C38 1.577(15) .
C37 H37A 0.9900 .
C37 H37B 0.9900 .
C39 C40 1.506(15) .
C39 C38 1.523(15) .
C39 H39A 0.9900 .
C39 H39B 0.9900 .
C40 H40A 0.9800 .
C40 H40B 0.9800 .
C40 H40C 0.9800 .
C41 C42 1.512(9) .
C41 H41A 0.9900 .
C41 H41B 0.9900 .
C42 C43 1.498(11) .
C42 H42A 0.9900 .
C42 H42B 0.9900 .
C43 C44 1.294(19) .
C43 H43A 0.9900 .
C43 H43B 0.9900 .
C44 H44A 0.9800 .
C44 H44B 0.9800 .
C44 H44C 0.9800 .
C44A H44D 0.9800 .
C44A H44E 0.9800 .
C44A H44F 0.9800 .
N1I C1I 1.329(9) .
N1I C2I 1.354(11) .
N1I C4I 1.464(12) .
C1I N2I 1.306(9) .
C1I H1I 0.9500 .
N2I C3I 1.365(8) .
N2I C5I 1.448(8) .
C2I C3I 1.331(11) .
C2I H2I 0.9500 .
C3I H3I 0.9500 .
C4I H4I1 0.9800 .
C4I H4I2 0.9800 .
C4I H4I3 0.9800 .
C5I C6I 1.510(9) .
C5I H5I1 0.9900 .
C5I H5I2 0.9900 .
C6I C5I 1.510(9) 2
C6I H6I1 0.9900 .
C6I H6I2 0.9900 .
C39A C38A 1.489(17) .
C39A C40A 1.561(17) .
C39A H39C 0.9900 .
C39A H39D 0.9900 .
C38A H38A 0.9900 .
C38A H38B 0.9900 .
C38 H38C 0.9900 .
C38 H38D 0.9900 .
C40A H40D 0.9800 .
C40A H40E 0.9800 .
C40A H40F 0.9800 .

loop_
_geom_hbond_atom_site_label_D
_geom_hbond_atom_site_label_H
_geom_hbond_atom_site_label_A
_geom_hbond_distance_DH
_geom_hbond_distance_HA
_geom_hbond_distance_DA
_geom_hbond_angle_DHA
_geom_hbond_site_symmetry_A
O1 H1 Br2 0.84 2.93 3.358(5) 114.0 5_565
O1 H1 O5W 0.84 2.15 2.874(7) 144.8 5_565
O2 H2 O2W 0.84 2.56 3.234(11) 138.1 1_565
O3 H3 O4W 0.84 1.85 2.676(7) 169.2 6_566
O4 H4 O3 0.84 1.98 2.774(5) 158.4 .
O5 H5 Br2 0.84 2.31 3.116(6) 160.5 2
O5 H5 O4 0.84 2.25 2.694(5) 113.6 .
O6 H6 O5 0.84 2.19 2.678(5) 116.7 .
O6 H6 O3W 0.84 2.03 2.729(10) 140.1 6_556
O7 H7 O8 0.84 2.26 2.697(6) 112.8 .
O7 H7 O4W 0.84 2.04 2.756(7) 143.5 6_556
O8 H8 O1W 0.84 2.04 2.870(10) 168.8 .
O9 H9 O10 0.84 1.96 2.740(6) 153.1 .
O10 H10 Br1 0.84 2.71 3.425(6) 144.1 .
O10 H10 O11 0.84 2.22 2.702(6) 116.5 .
O10 H10 Br1A 0.84 2.66 3.408(7) 149.8 .
O10 H10 O3W 0.84 2.44 3.015(11) 126.2 .
O12 H12 Br2 0.84 2.21 3.006(5) 158.2 .
C1I H1I Br1 0.95 2.73 3.576(8) 149.3 2
C4I H4I1 Br1 0.98 2.97 3.738(15) 136.4 2
C4I H4I2 O3W 0.98 2.50 3.222(19) 130.0 6_556
C5I H5I1 Br2 0.99 2.94 3.489(9) 116.1 2
C5I H5I1 O4 0.99 2.64 3.430(7) 137.4 .
C5I H5I2 O12 0.99 2.58 3.304(8) 130.0 2

loop_
_geom_torsion_atom_site_label_1
_geom_torsion_atom_site_label_2
_geom_torsion_atom_site_label_3
_geom_torsion_atom_site_label_4
_geom_torsion
_geom_torsion_site_symmetry_4
C6 C1 C2 C3 -1.2(7) .
C6 C1 C2 C28 179.1(5) .
C1 C2 C3 C4 0.4(8) .
C28 C2 C3 C4 -179.9(5) .
C1 C2 C3 O1 -178.4(4) .
C28 C2 C3 O1 1.3(7) .
C2 C3 C4 O2 -179.6(5) .
O1 C3 C4 O2 -0.8(7) .
C2 C3 C4 C5 -0.2(8) .
O1 C3 C4 C5 178.6(5) .
O2 C4 C5 O3 3.1(8) .
C3 C4 C5 O3 -176.3(5) .
O2 C4 C5 C6 -179.9(5) .
C3 C4 C5 C6 0.7(8) .
C2 C1 C6 C5 1.7(8) .
C2 C1 C6 C7 -178.6(5) .
O3 C5 C6 C1 175.5(5) .
C4 C5 C6 C1 -1.4(7) .
O3 C5 C6 C7 -4.2(8) .
C4 C5 C6 C7 178.8(5) .
C1 C6 C7 C9 -73.4(6) .
C5 C6 C7 C9 106.3(5) .
C1 C6 C7 C29 54.8(6) .
C5 C6 C7 C29 -125.4(5) .
C13 C8 C9 C10 -1.5(7) .
C13 C8 C9 C7 -179.1(4) .
C6 C7 C9 C10 -73.8(5) .
C29 C7 C9 C10 159.9(4) .
C6 C7 C9 C8 103.7(5) .
C29 C7 C9 C8 -22.5(6) .
C8 C9 C10 O4 -177.8(4) .
C7 C9 C10 O4 -0.1(7) .
C8 C9 C10 C11 2.2(7) .
C7 C9 C10 C11 179.9(4) .
O4 C10 C11 O5 0.4(7) .
C9 C10 C11 O5 -179.6(4) .
O4 C10 C11 C12 179.0(4) .
C9 C10 C11 C12 -1.0(7) .
O5 C11 C12 O6 -2.4(7) .
C10 C11 C12 O6 179.1(4) .
O5 C11 C12 C13 177.6(4) .
C10 C11 C12 C13 -1.0(7) .
C9 C8 C13 C12 -0.4(7) .
C9 C8 C13 C14 177.1(4) .
O6 C12 C13 C8 -178.4(4) .
C11 C12 C13 C8 1.7(7) .
O6 C12 C13 C14 4.0(7) .
C11 C12 C13 C14 -175.9(4) .
C8 C13 C14 C16 -102.3(5) .
C12 C13 C14 C16 75.2(6) .
C8 C13 C14 C33 25.3(7) .
C12 C13 C14 C33 -157.2(5) .
C20 C15 C16 C17 -1.4(8) .
C20 C15 C16 C14 -179.9(5) .
C13 C14 C16 C17 -102.0(5) .
C33 C14 C16 C17 129.6(5) .
C13 C14 C16 C15 76.5(6) .
C33 C14 C16 C15 -52.0(6) .
C15 C16 C17 O7 -177.9(4) .
C14 C16 C17 O7 0.6(7) .
C15 C16 C17 C18 0.9(7) .
C14 C16 C17 C18 179.4(5) .
O7 C17 C18 O8 -0.7(7) .
C16 C17 C18 O8 -179.5(5) .
O7 C17 C18 C19 178.7(5) .
C16 C17 C18 C19 -0.1(8) .
O8 C18 C19 O9 -1.4(8) .
C17 C18 C19 O9 179.2(5) .
O8 C18 C19 C20 179.0(5) .
C17 C18 C19 C20 -0.4(8) .
C16 C15 C20 C19 1.0(8) .
C16 C15 C20 C21 179.8(5) .
O9 C19 C20 C15 -179.7(5) .
C18 C19 C20 C15 -0.1(8) .
O9 C19 C20 C21 1.6(8) .
C18 C19 C20 C21 -178.9(5) .
C15 C20 C21 C37 56.1(8) .
C19 C20 C21 C37 -125.2(7) .
C15 C20 C21 C23 -77.1(7) .
C19 C20 C21 C23 101.6(6) .
C27 C22 C23 C24 0.4(8) .
C27 C22 C23 C21 -175.5(5) .
C37 C21 C23 C22 -28.0(8) .
C20 C21 C23 C22 103.6(7) .
C37 C21 C23 C24 156.2(6) .
C20 C21 C23 C24 -72.2(7) .
C22 C23 C24 O10 178.3(5) .
C21 C23 C24 O10 -5.7(8) .
C22 C23 C24 C25 -2.9(8) .
C21 C23 C24 C25 173.1(5) .
O10 C24 C25 O11 3.1(8) .
C23 C24 C25 O11 -175.7(5) .
O10 C24 C25 C26 -178.2(5) .
C23 C24 C25 C26 2.9(8) .
O11 C25 C26 O12 1.3(7) .
C24 C25 C26 O12 -177.4(5) .
O11 C25 C26 C27 178.3(5) .
C24 C25 C26 C27 -0.4(8) .
C23 C22 C27 C26 2.0(7) .
C23 C22 C27 C28 178.9(5) .
O12 C26 C27 C22 174.8(4) .
C25 C26 C27 C22 -2.0(7) .
O12 C26 C27 C28 -2.2(7) .
C25 C26 C27 C28 -179.0(5) .
C22 C27 C28 C2 -104.7(5) .
C26 C27 C28 C2 72.0(6) .
C22 C27 C28 C41 21.9(7) .
C26 C27 C28 C41 -161.3(4) .
C3 C2 C28 C27 -107.3(5) .
C1 C2 C28 C27 72.4(6) .
C3 C2 C28 C41 123.3(5) .
C1 C2 C28 C41 -57.0(6) .
C9 C7 C29 C30 -173.4(4) .
C6 C7 C29 C30 61.0(6) .
C7 C29 C30 C31 -179.8(5) .
C29 C30 C31 C32 175.7(5) .
C16 C14 C33 C34 -55.8(6) .
C13 C14 C33 C34 177.4(5) .
C14 C33 C34 C35 -171.4(5) .
C33 C34 C35 C36 -170.1(5) .
C20 C21 C37 C38 67.8(9) .
C23 C21 C37 C38 -162.4(8) .
C27 C28 C41 C42 170.5(4) .
C2 C28 C41 C42 -62.8(6) .
C28 C41 C42 C43 179.9(6) .
C41 C42 C43 C44 -156.0(18) .
C2I N1I C1I N2I 2.2(7) .
C4I N1I C1I N2I -178.5(7) .
N1I C1I N2I C3I -1.8(7) .
N1I C1I N2I C5I 178.4(5) .
C1I N1I C2I C3I -1.9(8) .
C4I N1I C2I C3I 178.8(8) .
N1I C2I C3I N2I 0.8(7) .
C1I N2I C3I C2I 0.6(7) .
C5I N2I C3I C2I -179.5(5) .
C1I N2I C5I C6I -122.8(7) .
C3I N2I C5I C6I 57.3(8) .
N2I C5I C6I C5I 50.8(4) 2
C40 C39 C38 C37 166.5(15) .
C21 C37 C38 C39 -177.9(11) .
